data_7719741
loop_
_publ_author_name
'Varmu&#x17e;ov&#xe1;, V&#x11b;ra'
'C&#xed;sa&#x159;ov&#xe1;, Ivana'
'&#x160;t&#x11b;pni&#x10d;ka, Petr'

_publ_section_title
;
 Synthesis, coordination, and catalytic application of phosphinoferrocene
 ligands bearing flexible thienyl and thiazolyl pendants.
;
_journal_issue 44
_journal_name_full 'Dalton transactions (Cambridge, England : 2003)'
_journal_page_first 16611
_journal_page_last 16628
_journal_paper_doi 10.1039/d5dt02216a
_journal_volume 54
_journal_year 2025
_chemical_formula_moiety 'C54 H70 Cl2 Fe2 P2 Pd S2'
_chemical_formula_sum 'C54 H70 Cl2 Fe2 P2 Pd S2'
_chemical_formula_weight 1134.16
_space_group_crystal_system triclinic
_space_group_IT_number 2
_space_group_name_Hall '-P 1'
_space_group_name_H-M_alt 'P -1'
_atom_sites_solution_hydrogens mixed
_atom_sites_solution_primary direct
_atom_sites_solution_secondary difmap
_audit_creation_method SHELXL-2017/1
_audit_update_record
;
2025-09-01 deposited with the CCDC.	2025-10-17 downloaded from the CCDC.
;
_cell_angle_alpha 80.3170(10)
_cell_angle_beta 66.3670(10)
_cell_angle_gamma 88.6180(10)
_cell_formula_units_Z 1
_cell_length_a 10.8384(4)
_cell_length_b 10.8772(4)
_cell_length_c 11.7745(4)
_cell_measurement_reflns_used 9833
_cell_measurement_temperature 120(2)
_cell_measurement_theta_max 27.45
_cell_measurement_theta_min 2.73
_cell_volume 1252.13(8)
_computing_cell_refinement 'SAINT V8.40B (Bruker AXS LLC, 2019)'
_computing_data_collection 'Bruker Instrument Service v8.5.0.27 Release'
_computing_data_reduction 'SAINT V8.40B (Bruker AXS LLC, 2019)'
_computing_molecular_graphics 'PLATON (Spek, 2017)'
_computing_publication_material 'PLATON (Spek, 2017)'
_computing_structure_refinement 'SHELXL-2017/1 (Sheldrick, 2017)'
_computing_structure_solution 'SHELXT 2018 (Sheldrick, 2018)'
_diffrn_ambient_temperature 120(2)
_diffrn_measured_fraction_theta_full 0.998
_diffrn_measured_fraction_theta_max 0.995
_diffrn_measurement_device_type 'Bruker D8 VENTURE Kappa Duo'
_diffrn_measurement_method '\f and \w scans'
_diffrn_radiation_monochromator 'Quazar Mo multilayer optic'
_diffrn_radiation_source 'I\mS micro-focus sealed tube'
_diffrn_radiation_type MoK\a
_diffrn_radiation_wavelength 0.71073
_diffrn_reflns_av_R_equivalents 0.0208
_diffrn_reflns_av_unetI/netI 0.0137
_diffrn_reflns_Laue_measured_fraction_full 0.998
_diffrn_reflns_Laue_measured_fraction_max 0.995
_diffrn_reflns_limit_h_max 14
_diffrn_reflns_limit_h_min -14
_diffrn_reflns_limit_k_max 14
_diffrn_reflns_limit_k_min -14
_diffrn_reflns_limit_l_max 15
_diffrn_reflns_limit_l_min -15
_diffrn_reflns_number 36012
_diffrn_reflns_point_group_measured_fraction_full 0.998
_diffrn_reflns_point_group_measured_fraction_max 0.995
_diffrn_reflns_theta_full 25.242
_diffrn_reflns_theta_max 27.485
_diffrn_reflns_theta_min 2.053
_exptl_absorpt_coefficient_mu 1.217
_exptl_absorpt_correction_T_max 0.85
_exptl_absorpt_correction_T_min 0.76
_exptl_absorpt_correction_type multi-scan
_exptl_absorpt_process_details
;
Krause, L., Herbst-Irmer, R., Sheldrick, G. M., Stalke, D. (2015).
J. Appl. Cryst. 48, 3-10.
;
_exptl_crystal_colour orange
_exptl_crystal_density_diffrn 1.504
_exptl_crystal_description prism
_exptl_crystal_F_000 588
_exptl_crystal_size_max 0.35
_exptl_crystal_size_mid 0.32
_exptl_crystal_size_min 0.14
_refine_diff_density_max 0.798
_refine_diff_density_min -0.383
_refine_diff_density_rms 0.055
_refine_ls_extinction_method none
_refine_ls_goodness_of_fit_ref 1.049
_refine_ls_hydrogen_treatment constr
_refine_ls_matrix_type full
_refine_ls_number_parameters 293
_refine_ls_number_reflns 5715
_refine_ls_number_restraints 0
_refine_ls_restrained_S_all 1.049
_refine_ls_R_factor_all 0.0213
_refine_ls_R_factor_gt 0.0208
_refine_ls_shift/su_max 0.001
_refine_ls_shift/su_mean 0.000
_refine_ls_structure_factor_coef Fsqd
_refine_ls_weighting_details 'w=1/[\s^2^(Fo^2^)+(0.0225P)^2^+0.9715P] where P=(Fo^2^+2Fc^2^)/3'
_refine_ls_weighting_scheme calc
_refine_ls_wR_factor_gt 0.0523
_refine_ls_wR_factor_ref 0.0526
_reflns_Friedel_coverage 0.000
_reflns_number_gt 5566
_reflns_number_total 5715
_reflns_threshold_expression 'I > 2\s(I)'
_cod_data_source_file d5dt02216a2.cif
_cod_data_source_block vv320
_cod_depositor_comments 'Adding full bibliography for 7719737--7719748.cif.'
_cod_original_cell_volume 1252.14(8)
_cod_database_code 7719741
_shelx_shelxl_version_number 2017/1
_shelx_space_group_comment
;
The symmetry employed for this shelxl refinement is uniquely defined
by the following loop, which should always be used as a source of
symmetry information in preference to the above space-group names.
They are only intended as comments.
;
_shelx_estimated_absorpt_t_min 0.675
_shelx_estimated_absorpt_t_max 0.848

loop_
_space_group_symop_operation_xyz
'x, y, z'
'-x, -y, -z'

loop_
_atom_site_label
_atom_site_type_symbol
_atom_site_fract_x
_atom_site_fract_y
_atom_site_fract_z
_atom_site_U_iso_or_equiv
_atom_site_adp_type
_atom_site_occupancy
_atom_site_site_symmetry_order
_atom_site_calc_flag
_atom_site_refinement_flags_posn
_atom_site_refinement_flags_adp
_atom_site_refinement_flags_occupancy
_atom_site_disorder_assembly
_atom_site_disorder_group
Pd1 Pd 0.500000 0.500000 0.500000 0.01319(4) Uani 1 2 d S . P . .
Cl1 Cl 0.36230(3) 0.66568(3) 0.54564(3) 0.02165(8) Uani 1 1 d . . . . .
Fe1 Fe 0.85031(2) 0.74629(2) 0.42757(2) 0.01511(5) Uani 1 1 d . . . . .
P1 P 0.64600(3) 0.61542(3) 0.30529(3) 0.01344(7) Uani 1 1 d . . . . .
C1 C 0.88443(15) 0.78788(14) 0.57558(13) 0.0194(3) Uani 1 1 d . . . . .
C2 C 0.75419(15) 0.72725(14) 0.61956(13) 0.0207(3) Uani 1 1 d . . . . .
H2 H 0.723949 0.651215 0.677670 0.025 Uiso 1 1 calc R U . . .
C3 C 0.67736(15) 0.79993(14) 0.56168(14) 0.0215(3) Uani 1 1 d . . . . .
H3 H 0.587550 0.780563 0.573516 0.026 Uiso 1 1 calc R U . . .
C4 C 0.75904(17) 0.90674(14) 0.48296(15) 0.0236(3) Uani 1 1 d . . . . .
H4 H 0.732960 0.971962 0.433738 0.028 Uiso 1 1 calc R U . . .
C5 C 0.88634(16) 0.89883(14) 0.49082(14) 0.0222(3) Uani 1 1 d . . . . .
H5 H 0.960458 0.957651 0.446928 0.027 Uiso 1 1 calc R U . . .
C6 C 0.80535(14) 0.65290(13) 0.30983(13) 0.0164(3) Uani 1 1 d . . . . .
C7 C 0.89897(15) 0.75720(15) 0.23881(13) 0.0216(3) Uani 1 1 d . . . . .
H7 H 0.884813 0.825294 0.183943 0.026 Uiso 1 1 calc R U . . .
C8 C 1.01618(15) 0.74099(16) 0.26471(15) 0.0267(3) Uani 1 1 d . . . . .
H8 H 1.093666 0.796416 0.230417 0.032 Uiso 1 1 calc R U . . .
C9 C 0.99743(15) 0.62798(16) 0.35042(16) 0.0266(3) Uani 1 1 d . . . . .
H9 H 1.060614 0.594276 0.383049 0.032 Uiso 1 1 calc R U . . .
C10 C 0.86770(15) 0.57314(14) 0.37962(14) 0.0208(3) Uani 1 1 d . . . . .
H10 H 0.829295 0.497176 0.435435 0.025 Uiso 1 1 calc R U . . .
C11 C 0.69750(13) 0.51707(12) 0.18087(12) 0.0150(2) Uani 1 1 d . . . . .
H11 H 0.755869 0.453277 0.203026 0.018 Uiso 1 1 calc R U . . .
C12 C 0.57850(15) 0.44262(14) 0.18147(14) 0.0213(3) Uani 1 1 d . . . . .
H12A H 0.527348 0.395193 0.267062 0.026 Uiso 1 1 calc R U . . .
H12B H 0.517037 0.501043 0.159181 0.026 Uiso 1 1 calc R U . . .
C13 C 0.62787(16) 0.35209(15) 0.08770(16) 0.0267(3) Uani 1 1 d . . . . .
H13A H 0.680566 0.287617 0.115651 0.032 Uiso 1 1 calc R U . . .
H13B H 0.549292 0.309572 0.085538 0.032 Uiso 1 1 calc R U . . .
C14 C 0.71557(18) 0.42065(17) -0.04421(15) 0.0306(4) Uani 1 1 d . . . . .
H14A H 0.749671 0.359615 -0.102081 0.037 Uiso 1 1 calc R U . . .
H14B H 0.660557 0.479578 -0.075467 0.037 Uiso 1 1 calc R U . . .
C15 C 0.83437(16) 0.49228(16) -0.04321(15) 0.0272(3) Uani 1 1 d . . . . .
H15A H 0.888536 0.537655 -0.129040 0.033 Uiso 1 1 calc R U . . .
H15B H 0.892914 0.432769 -0.017633 0.033 Uiso 1 1 calc R U . . .
C16 C 0.78480(15) 0.58529(14) 0.04800(13) 0.0205(3) Uani 1 1 d . . . . .
H16A H 0.731468 0.648400 0.019196 0.025 Uiso 1 1 calc R U . . .
H16B H 0.863089 0.629153 0.049284 0.025 Uiso 1 1 calc R U . . .
C17 C 0.59817(15) 0.76422(13) 0.23286(14) 0.0212(3) Uani 1 1 d . . . . .
H17 H 0.671518 0.787268 0.146792 0.025 Uiso 1 1 calc R U . . .
C18 C 0.46753(16) 0.74939(15) 0.21322(16) 0.0260(3) Uani 1 1 d . . . . .
H18A H 0.476148 0.681899 0.163990 0.031 Uiso 1 1 calc R U . . .
H18B H 0.391079 0.725664 0.295911 0.031 Uiso 1 1 calc R U . . .
C19 C 0.43918(18) 0.87204(16) 0.14317(16) 0.0309(4) Uani 1 1 d . . . . .
H19A H 0.510440 0.890127 0.056773 0.037 Uiso 1 1 calc R U . . .
H19B H 0.351868 0.862162 0.136542 0.037 Uiso 1 1 calc R U . . .
C20 C 0.43468(17) 0.98052(15) 0.20951(16) 0.0288(3) Uani 1 1 d . . . . .
H20A H 0.357681 0.966719 0.292737 0.035 Uiso 1 1 calc R U . . .
H20B H 0.421089 1.058293 0.159495 0.035 Uiso 1 1 calc R U . . .
C21 C 0.56507(17) 0.99450(14) 0.22688(16) 0.0265(3) Uani 1 1 d . . . . .
H21A H 0.558975 1.064020 0.273139 0.032 Uiso 1 1 calc R U . . .
H21B H 0.641074 1.015151 0.143438 0.032 Uiso 1 1 calc R U . . .
C22 C 0.59190(16) 0.87445(14) 0.29959(15) 0.0244(3) Uani 1 1 d . . . . .
H22A H 0.519310 0.857206 0.385334 0.029 Uiso 1 1 calc R U . . .
H22B H 0.678338 0.885045 0.307653 0.029 Uiso 1 1 calc R U . . .
C23 C 0.99544(16) 0.74699(16) 0.61643(15) 0.0247(3) Uani 1 1 d . . . . .
H23A H 1.083399 0.769718 0.544578 0.030 Uiso 1 1 calc R U . . .
H23B H 0.988161 0.654986 0.641309 0.030 Uiso 1 1 calc R U . . .
C24 C 0.99096(15) 0.80571(14) 0.72542(13) 0.0195(3) Uani 1 1 d . . . . .
S1 S 0.85735(9) 0.88187(12) 0.81238(10) 0.0232(2) Uani 0.577(2) 1 d . . P A 1
S1D S 1.11311(18) 0.7966(2) 0.77982(19) 0.0235(3) Uani 0.423(2) 1 d . . P A 2
C25 C 1.0900(7) 0.8024(7) 0.7679(7) 0.0235(3) Uani 0.577(2) 1 d . . P A 1
H25 H 1.173694 0.764575 0.732747 0.028 Uiso 0.577(2) 1 calc R U P A 1
C25D C 0.8878(8) 0.8738(9) 0.7922(8) 0.0232(2) Uani 0.423(2) 1 d . . P A 2
H25D H 0.809395 0.893607 0.776760 0.028 Uiso 0.423(2) 1 calc R U P A 2
C26 C 1.0453(2) 0.87050(18) 0.88384(18) 0.0382(4) Uani 1 1 d . . . . .
H26 H 1.097228 0.874748 0.929246 0.046 Uiso 1 1 d R U . A .
C27 C 0.9229(2) 0.91465(16) 0.90207(17) 0.0373(4) Uani 1 1 d . . . . .
H27 H 0.868221 0.958347 0.967868 0.045 Uiso 1 1 d R U . A .

loop_
_atom_site_aniso_label
_atom_site_aniso_U_11
_atom_site_aniso_U_22
_atom_site_aniso_U_33
_atom_site_aniso_U_23
_atom_site_aniso_U_13
_atom_site_aniso_U_12
Pd1 0.01207(7) 0.01560(7) 0.01133(7) -0.00357(5) -0.00363(5) 0.00055(5)
Cl1 0.01949(16) 0.01902(16) 0.02011(16) -0.00260(12) -0.00194(13) 0.00408(12)
Fe1 0.01584(10) 0.01687(10) 0.01455(9) -0.00467(7) -0.00718(7) -0.00189(7)
P1 0.01342(15) 0.01482(15) 0.01249(15) -0.00322(12) -0.00526(12) 0.00007(12)
C1 0.0222(7) 0.0234(7) 0.0168(6) -0.0078(5) -0.0103(5) 0.0002(5)
C2 0.0226(7) 0.0237(7) 0.0153(6) -0.0047(5) -0.0064(5) -0.0019(5)
C3 0.0195(7) 0.0268(7) 0.0211(7) -0.0124(6) -0.0082(6) 0.0029(6)
C4 0.0331(8) 0.0189(7) 0.0256(7) -0.0084(6) -0.0173(6) 0.0038(6)
C5 0.0290(8) 0.0190(7) 0.0223(7) -0.0056(5) -0.0131(6) -0.0050(6)
C6 0.0165(6) 0.0193(6) 0.0149(6) -0.0073(5) -0.0062(5) 0.0002(5)
C7 0.0212(7) 0.0282(7) 0.0143(6) -0.0057(5) -0.0048(5) -0.0064(6)
C8 0.0168(7) 0.0389(9) 0.0232(7) -0.0138(6) -0.0030(6) -0.0054(6)
C9 0.0192(7) 0.0347(8) 0.0341(8) -0.0193(7) -0.0144(6) 0.0069(6)
C10 0.0214(7) 0.0203(7) 0.0267(7) -0.0108(6) -0.0135(6) 0.0044(5)
C11 0.0152(6) 0.0174(6) 0.0132(6) -0.0039(5) -0.0058(5) -0.0014(5)
C12 0.0182(7) 0.0253(7) 0.0215(7) -0.0079(6) -0.0075(5) -0.0045(5)
C13 0.0265(8) 0.0278(8) 0.0307(8) -0.0132(6) -0.0131(7) -0.0034(6)
C14 0.0327(9) 0.0404(9) 0.0236(8) -0.0172(7) -0.0118(7) -0.0004(7)
C15 0.0258(8) 0.0345(8) 0.0182(7) -0.0104(6) -0.0032(6) -0.0032(6)
C16 0.0220(7) 0.0232(7) 0.0139(6) -0.0031(5) -0.0045(5) -0.0046(5)
C17 0.0222(7) 0.0178(6) 0.0252(7) -0.0018(5) -0.0122(6) 0.0014(5)
C18 0.0275(8) 0.0235(7) 0.0337(8) -0.0042(6) -0.0196(7) 0.0022(6)
C19 0.0344(9) 0.0338(9) 0.0285(8) -0.0028(7) -0.0183(7) 0.0080(7)
C20 0.0296(8) 0.0266(8) 0.0300(8) -0.0009(6) -0.0139(7) 0.0085(6)
C21 0.0289(8) 0.0173(7) 0.0316(8) -0.0016(6) -0.0117(7) 0.0038(6)
C22 0.0281(8) 0.0221(7) 0.0251(7) -0.0043(6) -0.0127(6) 0.0017(6)
C23 0.0257(7) 0.0332(8) 0.0233(7) -0.0136(6) -0.0152(6) 0.0068(6)
C24 0.0220(7) 0.0217(7) 0.0168(6) -0.0046(5) -0.0093(5) 0.0002(5)
S1 0.0224(6) 0.0295(4) 0.0208(5) -0.0104(3) -0.0101(4) 0.0086(4)
S1D 0.0233(8) 0.0349(5) 0.0224(6) -0.0104(4) -0.0176(4) 0.0058(5)
C25 0.0233(8) 0.0349(5) 0.0224(6) -0.0104(4) -0.0176(4) 0.0058(5)
C25D 0.0224(6) 0.0295(4) 0.0208(5) -0.0104(3) -0.0101(4) 0.0086(4)
C26 0.0534(11) 0.0382(10) 0.0366(9) 0.0010(8) -0.0340(9) -0.0132(8)
C27 0.0507(11) 0.0246(8) 0.0257(8) -0.0112(7) -0.0013(8) -0.0006(7)

loop_
_atom_type_symbol
_atom_type_description
_atom_type_scat_dispersion_real
_atom_type_scat_dispersion_imag
_atom_type_scat_source
C C 0.0033 0.0016 'International Tables Vol C Tables 4.2.6.8 and 6.1.1.4'
H H 0.0000 0.0000 'International Tables Vol C Tables 4.2.6.8 and 6.1.1.4'
Cl Cl 0.1484 0.1585 'International Tables Vol C Tables 4.2.6.8 and 6.1.1.4'
Fe Fe 0.3463 0.8444 'International Tables Vol C Tables 4.2.6.8 and 6.1.1.4'
P P 0.1023 0.0942 'International Tables Vol C Tables 4.2.6.8 and 6.1.1.4'
Pd Pd -0.9988 1.0072 'International Tables Vol C Tables 4.2.6.8 and 6.1.1.4'
S S 0.1246 0.1234 'International Tables Vol C Tables 4.2.6.8 and 6.1.1.4'

loop_
_geom_angle_atom_site_label_1
_geom_angle_atom_site_label_2
_geom_angle_atom_site_label_3
_geom_angle
_geom_angle_site_symmetry_1
_geom_angle_site_symmetry_3
_geom_angle_publ_flag
Cl1 Pd1 Cl1 180.0 . 2_666 ?
Cl1 Pd1 P1 88.138(12) . 2_666 ?
Cl1 Pd1 P1 91.862(12) 2_666 2_666 ?
Cl1 Pd1 P1 91.862(12) . . ?
Cl1 Pd1 P1 88.139(12) 2_666 . ?
P1 Pd1 P1 180.0 2_666 . ?
C5 Fe1 C9 122.33(6) . . ?
C5 Fe1 C10 160.38(6) . . ?
C9 Fe1 C10 40.96(6) . . ?
C5 Fe1 C1 40.94(6) . . ?
C9 Fe1 C1 104.42(6) . . ?
C10 Fe1 C1 124.01(6) . . ?
C5 Fe1 C8 104.71(6) . . ?
C9 Fe1 C8 40.54(7) . . ?
C10 Fe1 C8 68.77(6) . . ?
C1 Fe1 C8 116.69(6) . . ?
C5 Fe1 C2 68.38(6) . . ?
C9 Fe1 C2 119.48(7) . . ?
C10 Fe1 C2 108.50(6) . . ?
C1 Fe1 C2 40.85(6) . . ?
C8 Fe1 C2 152.80(6) . . ?
C5 Fe1 C7 119.05(6) . . ?
C9 Fe1 C7 68.31(7) . . ?
C10 Fe1 C7 68.79(6) . . ?
C1 Fe1 C7 152.47(6) . . ?
C8 Fe1 C7 40.61(6) . . ?
C2 Fe1 C7 165.74(6) . . ?
C5 Fe1 C6 155.69(6) . . ?
C9 Fe1 C6 68.86(6) . . ?
C10 Fe1 C6 41.04(6) . . ?
C1 Fe1 C6 163.16(6) . . ?
C8 Fe1 C6 68.90(6) . . ?
C2 Fe1 C6 127.87(6) . . ?
C7 Fe1 C6 41.03(5) . . ?
C5 Fe1 C3 68.35(6) . . ?
C9 Fe1 C3 156.04(7) . . ?
C10 Fe1 C3 122.73(6) . . ?
C1 Fe1 C3 68.74(6) . . ?
C8 Fe1 C3 163.28(7) . . ?
C2 Fe1 C3 40.54(6) . . ?
C7 Fe1 C3 128.21(6) . . ?
C6 Fe1 C3 110.79(6) . . ?
C5 Fe1 C4 40.57(6) . . ?
C9 Fe1 C4 160.29(7) . . ?
C10 Fe1 C4 157.96(6) . . ?
C1 Fe1 C4 68.61(6) . . ?
C8 Fe1 C4 124.65(7) . . ?
C2 Fe1 C4 68.05(6) . . ?
C7 Fe1 C4 108.88(6) . . ?
C6 Fe1 C4 122.72(6) . . ?
C3 Fe1 C4 40.44(6) . . ?
C6 P1 C11 102.08(6) . . ?
C6 P1 C17 104.88(7) . . ?
C11 P1 C17 104.55(6) . . ?
C6 P1 Pd1 110.48(5) . . ?
C11 P1 Pd1 110.55(4) . . ?
C17 P1 Pd1 122.29(5) . . ?
C5 C1 C2 107.10(13) . . ?
C5 C1 C23 126.24(14) . . ?
C2 C1 C23 126.57(14) . . ?
C5 C1 Fe1 69.27(8) . . ?
C2 C1 Fe1 69.90(8) . . ?
C23 C1 Fe1 128.64(10) . . ?
C3 C2 C1 108.50(13) . . ?
C3 C2 Fe1 69.99(8) . . ?
C1 C2 Fe1 69.25(8) . . ?
C3 C2 H2 125.8 . . ?
C1 C2 H2 125.8 . . ?
Fe1 C2 H2 126.6 . . ?
C4 C3 C2 107.77(13) . . ?
C4 C3 Fe1 69.78(9) . . ?
C2 C3 Fe1 69.47(8) . . ?
C4 C3 H3 126.1 . . ?
C2 C3 H3 126.1 . . ?
Fe1 C3 H3 126.2 . . ?
C5 C4 C3 108.02(13) . . ?
C5 C4 Fe1 68.86(9) . . ?
C3 C4 Fe1 69.78(8) . . ?
C5 C4 H4 126.0 . . ?
C3 C4 H4 126.0 . . ?
Fe1 C4 H4 126.9 . . ?
C4 C5 C1 108.61(13) . . ?
C4 C5 Fe1 70.57(8) . . ?
C1 C5 Fe1 69.79(8) . . ?
C4 C5 H5 125.7 . . ?
C1 C5 H5 125.7 . . ?
Fe1 C5 H5 125.5 . . ?
C10 C6 C7 106.94(12) . . ?
C10 C6 P1 124.22(11) . . ?
C7 C6 P1 128.59(11) . . ?
C10 C6 Fe1 68.81(8) . . ?
C7 C6 Fe1 69.27(8) . . ?
P1 C6 Fe1 131.25(7) . . ?
C8 C7 C6 108.39(14) . . ?
C8 C7 Fe1 69.46(8) . . ?
C6 C7 Fe1 69.70(8) . . ?
C8 C7 H7 125.8 . . ?
C6 C7 H7 125.8 . . ?
Fe1 C7 H7 126.6 . . ?
C9 C8 C7 108.13(13) . . ?
C9 C8 Fe1 69.51(9) . . ?
C7 C8 Fe1 69.94(8) . . ?
C9 C8 H8 125.9 . . ?
C7 C8 H8 125.9 . . ?
Fe1 C8 H8 126.2 . . ?
C8 C9 C10 108.53(14) . . ?
C8 C9 Fe1 69.96(9) . . ?
C10 C9 Fe1 69.52(8) . . ?
C8 C9 H9 125.7 . . ?
C10 C9 H9 125.7 . . ?
Fe1 C9 H9 126.4 . . ?
C9 C10 C6 108.00(14) . . ?
C9 C10 Fe1 69.52(9) . . ?
C6 C10 Fe1 70.15(8) . . ?
C9 C10 H10 126.0 . . ?
C6 C10 H10 126.0 . . ?
Fe1 C10 H10 125.9 . . ?
C16 C11 C12 111.11(11) . . ?
C16 C11 P1 115.05(9) . . ?
C12 C11 P1 113.03(9) . . ?
C16 C11 H11 105.6 . . ?
C12 C11 H11 105.6 . . ?
P1 C11 H11 105.6 . . ?
C13 C12 C11 110.97(12) . . ?
C13 C12 H12A 109.4 . . ?
C11 C12 H12A 109.4 . . ?
C13 C12 H12B 109.4 . . ?
C11 C12 H12B 109.4 . . ?
H12A C12 H12B 108.0 . . ?
C14 C13 C12 111.09(13) . . ?
C14 C13 H13A 109.4 . . ?
C12 C13 H13A 109.4 . . ?
C14 C13 H13B 109.4 . . ?
C12 C13 H13B 109.4 . . ?
H13A C13 H13B 108.0 . . ?
C15 C14 C13 110.82(13) . . ?
C15 C14 H14A 109.5 . . ?
C13 C14 H14A 109.5 . . ?
C15 C14 H14B 109.5 . . ?
C13 C14 H14B 109.5 . . ?
H14A C14 H14B 108.1 . . ?
C14 C15 C16 110.69(13) . . ?
C14 C15 H15A 109.5 . . ?
C16 C15 H15A 109.5 . . ?
C14 C15 H15B 109.5 . . ?
C16 C15 H15B 109.5 . . ?
H15A C15 H15B 108.1 . . ?
C15 C16 C11 110.25(12) . . ?
C15 C16 H16A 109.6 . . ?
C11 C16 H16A 109.6 . . ?
C15 C16 H16B 109.6 . . ?
C11 C16 H16B 109.6 . . ?
H16A C16 H16B 108.1 . . ?
C22 C17 C18 110.61(12) . . ?
C22 C17 P1 114.76(10) . . ?
C18 C17 P1 112.77(10) . . ?
C22 C17 H17 106.0 . . ?
C18 C17 H17 106.0 . . ?
P1 C17 H17 106.0 . . ?
C19 C18 C17 110.59(13) . . ?
C19 C18 H18A 109.5 . . ?
C17 C18 H18A 109.5 . . ?
C19 C18 H18B 109.5 . . ?
C17 C18 H18B 109.5 . . ?
H18A C18 H18B 108.1 . . ?
C20 C19 C18 111.88(13) . . ?
C20 C19 H19A 109.2 . . ?
C18 C19 H19A 109.2 . . ?
C20 C19 H19B 109.2 . . ?
C18 C19 H19B 109.2 . . ?
H19A C19 H19B 107.9 . . ?
C19 C20 C21 110.62(13) . . ?
C19 C20 H20A 109.5 . . ?
C21 C20 H20A 109.5 . . ?
C19 C20 H20B 109.5 . . ?
C21 C20 H20B 109.5 . . ?
H20A C20 H20B 108.1 . . ?
C20 C21 C22 110.95(13) . . ?
C20 C21 H21A 109.4 . . ?
C22 C21 H21A 109.4 . . ?
C20 C21 H21B 109.4 . . ?
C22 C21 H21B 109.4 . . ?
H21A C21 H21B 108.0 . . ?
C21 C22 C17 110.98(13) . . ?
C21 C22 H22A 109.4 . . ?
C17 C22 H22A 109.4 . . ?
C21 C22 H22B 109.4 . . ?
C17 C22 H22B 109.4 . . ?
H22A C22 H22B 108.0 . . ?
C1 C23 C24 112.32(12) . . ?
C1 C23 H23A 109.1 . . ?
C24 C23 H23A 109.1 . . ?
C1 C23 H23B 109.1 . . ?
C24 C23 H23B 109.1 . . ?
H23A C23 H23B 107.9 . . ?
C25 C24 C23 125.0(4) . . ?
C25D C24 C23 124.6(4) . . ?
C25D C24 S1D 111.1(4) . . ?
C23 C24 S1D 124.31(13) . . ?
C25 C24 S1 111.4(4) . . ?
C23 C24 S1 123.55(12) . . ?
C27 S1 C24 95.09(10) . . ?
C26 S1D C24 96.50(13) . . ?
C24 C25 C26 109.4(5) . . ?
C24 C25 H25 125.3 . . ?
C26 C25 H25 125.3 . . ?
C24 C25D C27 107.8(5) . . ?
C24 C25D H25D 126.1 . . ?
C27 C25D H25D 126.1 . . ?
C27 C26 S1D 119.66(15) . . ?
C27 C26 C25 107.5(2) . . ?
C27 C26 H26 129.7 . . ?
S1D C26 H26 110.5 . . ?
C25 C26 H26 122.8 . . ?
C26 C27 S1 116.57(14) . . ?
C26 C27 C25D 104.9(3) . . ?
C26 C27 H27 126.9 . . ?
S1 C27 H27 116.3 . . ?
C25D C27 H27 128.2 . . ?

loop_
_geom_bond_atom_site_label_1
_geom_bond_atom_site_label_2
_geom_bond_distance
_geom_bond_site_symmetry_2
_geom_bond_publ_flag
Pd1 Cl1 2.3059(3) . ?
Pd1 Cl1 2.3059(3) 2_666 ?
Pd1 P1 2.3569(3) 2_666 ?
Pd1 P1 2.3570(3) . ?
Fe1 C5 2.0347(14) . ?
Fe1 C9 2.0388(15) . ?
Fe1 C10 2.0388(14) . ?
Fe1 C1 2.0416(14) . ?
Fe1 C8 2.0447(15) . ?
Fe1 C2 2.0502(14) . ?
Fe1 C7 2.0510(14) . ?
Fe1 C6 2.0568(13) . ?
Fe1 C3 2.0572(14) . ?
Fe1 C4 2.0572(15) . ?
P1 C6 1.8076(14) . ?
P1 C11 1.8561(13) . ?
P1 C17 1.8616(15) . ?
C1 C5 1.426(2) . ?
C1 C2 1.428(2) . ?
C1 C23 1.498(2) . ?
C2 C3 1.423(2) . ?
C2 H2 0.9500 . ?
C3 C4 1.422(2) . ?
C3 H3 0.9500 . ?
C4 C5 1.419(2) . ?
C4 H4 0.9500 . ?
C5 H5 0.9500 . ?
C6 C10 1.436(2) . ?
C6 C7 1.4394(19) . ?
C7 C8 1.421(2) . ?
C7 H7 0.9500 . ?
C8 C9 1.415(3) . ?
C8 H8 0.9500 . ?
C9 C10 1.427(2) . ?
C9 H9 0.9500 . ?
C10 H10 0.9500 . ?
C11 C16 1.5330(18) . ?
C11 C12 1.5363(18) . ?
C11 H11 1.0000 . ?
C12 C13 1.530(2) . ?
C12 H12A 0.9900 . ?
C12 H12B 0.9900 . ?
C13 C14 1.527(2) . ?
C13 H13A 0.9900 . ?
C13 H13B 0.9900 . ?
C14 C15 1.526(2) . ?
C14 H14A 0.9900 . ?
C14 H14B 0.9900 . ?
C15 C16 1.530(2) . ?
C15 H15A 0.9900 . ?
C15 H15B 0.9900 . ?
C16 H16A 0.9900 . ?
C16 H16B 0.9900 . ?
C17 C22 1.526(2) . ?
C17 C18 1.540(2) . ?
C17 H17 1.0000 . ?
C18 C19 1.539(2) . ?
C18 H18A 0.9900 . ?
C18 H18B 0.9900 . ?
C19 C20 1.511(2) . ?
C19 H19A 0.9900 . ?
C19 H19B 0.9900 . ?
C20 C21 1.521(2) . ?
C20 H20A 0.9900 . ?
C20 H20B 0.9900 . ?
C21 C22 1.526(2) . ?
C21 H21A 0.9900 . ?
C21 H21B 0.9900 . ?
C22 H22A 0.9900 . ?
C22 H22B 0.9900 . ?
C23 C24 1.5104(19) . ?
C23 H23A 0.9900 . ?
C23 H23B 0.9900 . ?
C24 C25 1.351(5) . ?
C24 C25D 1.367(7) . ?
C24 S1D 1.6809(18) . ?
C24 S1 1.6942(16) . ?
S1 C27 1.577(2) . ?
S1D C26 1.506(3) . ?
C25 C26 1.562(8) . ?
C25 H25 0.9500 . ?
C25D C27 1.616(9) . ?
C25D H25D 0.9500 . ?
C26 C27 1.346(3) . ?
C26 H26 0.9251 . ?
C27 H27 0.9588 . ?
